data_7151140
loop_
_publ_author_name
'Boyd, Derek R.'
'Sharma, Narain D.'
'Loke, Pui L.'
'Malone, John F.'
'McRoberts, W. Colin'
'Hamilton, John T. G.'

_publ_section_title
;
 Synthesis, structure and stereochemistry of quinoline alkaloids from
 Choisya ternata.
;
_journal_issue 18
_journal_name_full 'Organic &amp; biomolecular chemistry'
_journal_page_first 2983
_journal_page_last 2991
_journal_paper_doi 10.1039/b707576f
_journal_volume 5
_journal_year 2007
_chemical_formula_moiety 'C18 H20 Cl N O5'
_chemical_formula_sum 'C18 H20 Cl N O5'
_chemical_formula_weight 365.80
_chemical_name_systematic
;
?
;
_space_group_IT_number 1
_symmetry_cell_setting triclinic
_symmetry_space_group_name_Hall 'P 1'
_symmetry_space_group_name_H-M 'P 1'
_atom_sites_solution_hydrogens geom
_atom_sites_solution_primary direct
_atom_sites_solution_secondary difmap
_audit_creation_method SHELXL-97
_cell_angle_alpha 70.603(2)
_cell_angle_beta 87.747(2)
_cell_angle_gamma 84.239(2)
_cell_formula_units_Z 4
_cell_length_a 7.3052(9)
_cell_length_b 13.9881(18)
_cell_length_c 17.435(2)
_cell_measurement_temperature 153(2)
_cell_volume 1672.0(4)
_computing_cell_refinement 'BRuker SMART'
_computing_data_collection 'Bruker SMART'
_computing_data_reduction 'Bruker SAINT'
_computing_molecular_graphics 'Bruker SHELXTL'
_computing_publication_material 'SHELXL-97 (Sheldrick, 1997)'
_computing_structure_refinement 'SHELXL-97 (Sheldrick, 1997)'
_computing_structure_solution 'SHELXS-97 (Sheldrick, 1990)'
_diffrn_ambient_temperature 153(2)
_diffrn_measured_fraction_theta_full 1.000
_diffrn_measured_fraction_theta_max 1.000
_diffrn_measurement_device_type 'Bruker SMART CCD diffractometer'
_diffrn_measurement_method 'phi and omega scans'
_diffrn_radiation_monochromator graphite
_diffrn_radiation_source 'fine-focus sealed tube'
_diffrn_radiation_type MoK\a
_diffrn_radiation_wavelength 0.71073
_diffrn_reflns_av_R_equivalents 0.0665
_diffrn_reflns_av_sigmaI/netI 0.0794
_diffrn_reflns_limit_h_max 7
_diffrn_reflns_limit_h_min -7
_diffrn_reflns_limit_k_max 13
_diffrn_reflns_limit_k_min -13
_diffrn_reflns_limit_l_max 16
_diffrn_reflns_limit_l_min -16
_diffrn_reflns_number 9932
_diffrn_reflns_theta_full 20.00
_diffrn_reflns_theta_max 20.00
_diffrn_reflns_theta_min 1.24
_exptl_absorpt_coefficient_mu 0.258
_exptl_absorpt_correction_T_max 0.9746
_exptl_absorpt_correction_T_min 0.9502
_exptl_absorpt_correction_type empirical
_exptl_absorpt_process_details 'Bruker SADABS'
_exptl_crystal_colour colourless
_exptl_crystal_density_diffrn 1.453
_exptl_crystal_density_method 'not measured'
_exptl_crystal_description 'hexagonal plates'
_exptl_crystal_F_000 768
_exptl_crystal_size_max 0.20
_exptl_crystal_size_mid 0.20
_exptl_crystal_size_min 0.10
_refine_diff_density_max 0.503
_refine_diff_density_min -0.464
_refine_diff_density_rms 0.092
_refine_ls_abs_structure_details 'Flack H D (1983), Acta Cryst. A39, 876-881'
_refine_ls_abs_structure_Flack 0.00(18)
_refine_ls_extinction_method none
_refine_ls_goodness_of_fit_ref 1.047
_refine_ls_hydrogen_treatment constr
_refine_ls_matrix_type full
_refine_ls_number_parameters 916
_refine_ls_number_reflns 6037
_refine_ls_number_restraints 3
_refine_ls_restrained_S_all 1.047
_refine_ls_R_factor_all 0.1222
_refine_ls_R_factor_gt 0.0977
_refine_ls_shift/su_max 0.004
_refine_ls_shift/su_mean 0.000
_refine_ls_structure_factor_coef Fsqd
_refine_ls_weighting_details 'calc w=1/[\s^2^(Fo^2^)+(0.2000P)^2^+0.0000P] where P=(Fo^2^+2Fc^2^)/3'
_refine_ls_weighting_scheme calc
_refine_ls_wR_factor_gt 0.2467
_refine_ls_wR_factor_ref 0.2706
_reflns_number_gt 4424
_reflns_number_total 6037
_reflns_threshold_expression >2sigma(I)
_cod_data_source_file b707576f.txt
_cod_data_source_block 20
_cod_original_sg_symbol_H-M P1
_cod_database_code 7151140

loop_
_symmetry_equiv_pos_as_xyz
'x, y, z'

loop_
_atom_site_label
_atom_site_type_symbol
_atom_site_fract_x
_atom_site_fract_y
_atom_site_fract_z
_atom_site_U_iso_or_equiv
_atom_site_adp_type
_atom_site_occupancy
_atom_site_symmetry_multiplicity
_atom_site_calc_flag
_atom_site_refinement_flags
_atom_site_disorder_assembly
_atom_site_disorder_group
O1A O -0.0635(11) 0.5840(7) 0.5469(5) 0.034(2) Uani 1 1 d . . .
C2A C -0.0930(18) 0.4845(10) 0.5883(8) 0.032(3) Uani 1 1 d . . .
H2A H -0.1401 0.4617 0.6423 0.038 Uiso 1 1 calc R . .
C3A C -0.0477(18) 0.4228(10) 0.5442(8) 0.042(4) Uani 1 1 d . . .
H3A H -0.0571 0.3516 0.5610 0.050 Uiso 1 1 calc R . .
C3AA C 0.0208(16) 0.4884(10) 0.4630(8) 0.028(3) Uani 1 1 d . . .
C4A C 0.0904(16) 0.4820(9) 0.3895(7) 0.023(3) Uani 1 1 d . . .
O4A O 0.1103(12) 0.3989(6) 0.3688(5) 0.038(2) Uani 1 1 d . . .
C4'A C 0.083(2) 0.3017(10) 0.4293(8) 0.047(4) Uani 1 1 d . . .
H4'1 H 0.1388 0.2973 0.4806 0.071 Uiso 1 1 calc R . .
H4'2 H 0.1396 0.2468 0.4105 0.071 Uiso 1 1 calc R . .
H4'3 H -0.0496 0.2949 0.4377 0.071 Uiso 1 1 calc R . .
C4AA C 0.1335(15) 0.5713(9) 0.3299(7) 0.019(3) Uani 1 1 d . . .
C5A C 0.1996(15) 0.5734(10) 0.2552(7) 0.027(3) Uani 1 1 d . . .
H5A H 0.2155 0.5114 0.2435 0.032 Uiso 1 1 calc R . .
C6A C 0.2434(19) 0.6596(13) 0.1970(8) 0.048(4) Uani 1 1 d . . .
H6A H 0.2835 0.6573 0.1451 0.057 Uiso 1 1 calc R . .
C7A C 0.2305(19) 0.7521(11) 0.2122(8) 0.041(4) Uani 1 1 d . . .
O7A O 0.2852(15) 0.8409(8) 0.1620(6) 0.065(3) Uani 1 1 d . . .
C7'A C 0.287(2) 0.8675(14) 0.0727(8) 0.070(5) Uani 1 1 d . . .
H7'1 H 0.2484 0.9410 0.0479 0.084 Uiso 1 1 calc R . .
H7'2 H 0.1967 0.8293 0.0570 0.084 Uiso 1 1 calc R . .
C8A C 0.1644(17) 0.7538(10) 0.2860(8) 0.034(3) Uani 1 1 d . . .
O8A O 0.1550(13) 0.8417(7) 0.3081(5) 0.048(3) Uani 1 1 d . . .
C8'A C 0.049(2) 0.9287(11) 0.2602(8) 0.061(5) Uani 1 1 d . . .
H8'1 H -0.0160 0.9120 0.2187 0.091 Uiso 1 1 calc R . .
H8'2 H 0.1289 0.9825 0.2336 0.091 Uiso 1 1 calc R . .
H8'3 H -0.0414 0.9523 0.2947 0.091 Uiso 1 1 calc R . .
C8AA C 0.1170(16) 0.6642(10) 0.3463(7) 0.025(3) Uani 1 1 d . . .
N9A N 0.0470(13) 0.6745(8) 0.4191(6) 0.029(3) Uani 1 1 d . . .
C9AA C 0.0111(17) 0.5873(12) 0.4700(7) 0.031(4) Uani 1 1 d . . .
C9A C 0.472(2) 0.8446(15) 0.0394(10) 0.075(5) Uani 1 1 d . . .
H9A H 0.5216 0.7741 0.0722 0.090 Uiso 1 1 calc R . .
O9A O 0.4328(13) 0.8460(8) -0.0419(5) 0.058(3) Uani 1 1 d . . .
H9A1 H 0.5079 0.8040 -0.0544 0.088 Uiso 1 1 calc R . .
C10A C 0.619(2) 0.9162(13) 0.0326(9) 0.061(5) Uani 1 1 d . . .
Cl1A Cl 0.6566(9) 0.9214(4) 0.1315(3) 0.115(2) Uani 1 1 d . . .
C11A C 0.562(2) 1.0309(11) -0.0297(10) 0.061(4) Uani 1 1 d . . .
H11A H 0.6547 1.0760 -0.0273 0.091 Uiso 1 1 calc R . .
H11B H 0.4419 1.0564 -0.0139 0.091 Uiso 1 1 calc R . .
H11C H 0.5563 1.0290 -0.0852 0.091 Uiso 1 1 calc R . .
C12A C 0.7954(17) 0.8720(10) 0.0144(10) 0.057(5) Uani 1 1 d . . .
H12A H 0.8190 0.8027 0.0526 0.086 Uiso 1 1 calc R . .
H12B H 0.8921 0.9133 0.0194 0.086 Uiso 1 1 calc R . .
H12C H 0.7948 0.8700 -0.0413 0.086 Uiso 1 1 calc R . .
O1B O 0.5553(13) 0.5945(7) 1.0411(5) 0.051(3) Uani 1 1 d . . .
C2B C 0.526(2) 0.4934(11) 1.0813(10) 0.051(4) Uani 1 1 d . . .
H2B H 0.5074 0.4648 1.1383 0.061 Uiso 1 1 calc R . .
C3B C 0.5282(18) 0.4432(11) 1.0307(9) 0.045(4) Uani 1 1 d . . .
H3B H 0.5117 0.3729 1.0450 0.054 Uiso 1 1 calc R . .
C3AB C 0.5586(15) 0.5088(10) 0.9510(8) 0.029(3) Uani 1 1 d . . .
C4B C 0.5699(17) 0.5111(11) 0.8684(9) 0.036(4) Uani 1 1 d . . .
O4B O 0.5544(12) 0.4302(7) 0.8446(5) 0.047(3) Uani 1 1 d . . .
C4'B C 0.546(2) 0.3301(11) 0.9045(9) 0.053(4) Uani 1 1 d . . .
H4'4 H 0.6403 0.3185 0.9457 0.080 Uiso 1 1 calc R . .
H4'5 H 0.5668 0.2783 0.8778 0.080 Uiso 1 1 calc R . .
H4'6 H 0.4240 0.3256 0.9305 0.080 Uiso 1 1 calc R . .
C4AB C 0.6061(17) 0.6026(11) 0.8074(8) 0.033(3) Uani 1 1 d . . .
C5B C 0.6173(17) 0.6079(12) 0.7256(9) 0.042(4) Uani 1 1 d . . .
H5B H 0.6021 0.5492 0.7115 0.050 Uiso 1 1 calc R . .
C6B C 0.6504(19) 0.6987(12) 0.6649(9) 0.049(4) Uani 1 1 d . . .
H6B H 0.6607 0.7017 0.6097 0.058 Uiso 1 1 calc R . .
C7B C 0.6682(19) 0.7845(11) 0.6857(10) 0.046(4) Uani 1 1 d . . .
O7B O 0.6972(17) 0.8796(9) 0.6297(7) 0.081(4) Uani 1 1 d . . .
C7'B C 0.736(2) 0.8905(14) 0.5480(9) 0.065(5) Uani 1 1 d . . .
H7'3 H 0.7172 0.9637 0.5157 0.079 Uiso 1 1 calc R . .
H7'4 H 0.6446 0.8555 0.5290 0.079 Uiso 1 1 calc R . .
C8B C 0.6539(18) 0.7789(13) 0.7678(9) 0.045(4) Uani 1 1 d . . .
O8B O 0.6803(13) 0.8649(7) 0.7857(6) 0.054(3) Uani 1 1 d . . .
C8'B C 0.534(2) 0.9448(11) 0.7624(9) 0.054(4) Uani 1 1 d . . .
H8'4 H 0.4875 0.9502 0.7090 0.081 Uiso 1 1 calc R . .
H8'5 H 0.5800 1.0094 0.7595 0.081 Uiso 1 1 calc R . .
H8'6 H 0.4343 0.9296 0.8026 0.081 Uiso 1 1 calc R . .
C8AB C 0.6209(16) 0.6895(10) 0.8274(8) 0.026(3) Uani 1 1 d . . .
N9B N 0.6072(14) 0.6909(10) 0.9071(7) 0.040(3) Uani 1 1 d . . .
C9AB C 0.5747(17) 0.6031(13) 0.9590(8) 0.034(4) Uani 1 1 d . . .
C9B C 0.9306(19) 0.8490(11) 0.5294(9) 0.048(4) Uani 1 1 d . . .
H9B H 0.9554 0.7756 0.5630 0.058 Uiso 1 1 calc R . .
O9B O 0.9178(13) 0.8588(7) 0.4467(6) 0.049(3) Uani 1 1 d . . .
H9B1 H 0.9861 0.8120 0.4372 0.073 Uiso 1 1 calc R . .
C10B C 1.091(2) 0.9089(11) 0.5368(9) 0.049(4) Uani 1 1 d . . .
Cl1B Cl 1.1180(13) 0.8922(5) 0.6439(4) 0.155(3) Uani 1 1 d . . .
C11B C 1.0489(15) 1.0321(8) 0.4880(6) 0.024(3) Uiso 1 1 d . . .
H11D H 0.9971 1.0425 0.4345 0.035 Uiso 1 1 calc R . .
H11E H 1.1638 1.0647 0.4811 0.035 Uiso 1 1 calc R . .
H11F H 0.9609 1.0621 0.5194 0.035 Uiso 1 1 calc R . .
C12B C 1.269(2) 0.8602(14) 0.5077(13) 0.078(6) Uani 1 1 d . . .
H12D H 1.2633 0.7865 0.5229 0.117 Uiso 1 1 calc R . .
H12E H 1.3761 0.8737 0.5334 0.117 Uiso 1 1 calc R . .
H12F H 1.2803 0.8896 0.4485 0.117 Uiso 1 1 calc R . .
O1C O 0.0558(12) 0.4805(6) 0.7733(5) 0.040(2) Uani 1 1 d . . .
C2C C 0.0887(19) 0.5743(11) 0.7295(8) 0.043(4) Uani 1 1 d . . .
H2C H 0.0967 0.5973 0.6718 0.051 Uiso 1 1 calc R . .
C3C C 0.1099(19) 0.6343(11) 0.7747(10) 0.045(4) Uani 1 1 d . . .
H3C H 0.1376 0.7032 0.7562 0.054 Uiso 1 1 calc R . .
C3AC C 0.0810(17) 0.5705(11) 0.8572(9) 0.039(4) Uani 1 1 d . . .
C4C C 0.0791(17) 0.5785(12) 0.9339(9) 0.040(4) Uani 1 1 d . . .
O4C O 0.1044(12) 0.6624(8) 0.9530(6) 0.049(3) Uani 1 1 d . . .
C4'C C 0.111(2) 0.7562(11) 0.8877(10) 0.061(5) Uani 1 1 d . . .
H4'7 H 0.2153 0.7504 0.8518 0.092 Uiso 1 1 calc R . .
H4'8 H 0.1266 0.8110 0.9096 0.092 Uiso 1 1 calc R . .
H4'9 H -0.0035 0.7718 0.8568 0.092 Uiso 1 1 calc R . .
C4AC C 0.0453(17) 0.4930(11) 0.9967(9) 0.033(4) Uani 1 1 d . . .
C5C C 0.0342(18) 0.4914(12) 1.0808(9) 0.042(4) Uani 1 1 d . . .
H5C H 0.0515 0.5517 1.0923 0.050 Uiso 1 1 calc R . .
C6C C -0.0002(18) 0.4066(13) 1.1427(9) 0.042(4) Uani 1 1 d . . .
H6C H 0.0007 0.4078 1.1968 0.050 Uiso 1 1 calc R . .
C7C C -0.0365(19) 0.3185(13) 1.1299(9) 0.045(4) Uani 1 1 d . . .
O7C O -0.0909(15) 0.2354(8) 1.1892(6) 0.063(3) Uani 1 1 d . . .
C7'C C -0.167(2) 0.2536(16) 1.2628(9) 0.079(6) Uani 1 1 d . . .
H7'5 H -0.0637 0.2588 1.2961 0.094 Uiso 1 1 calc R . .
H7'6 H -0.2428 0.3197 1.2468 0.094 Uiso 1 1 calc R . .
C8C C -0.0290(17) 0.3127(10) 1.0521(8) 0.030(3) Uani 1 1 d . . .
O8C O -0.0750(13) 0.2298(7) 1.0358(6) 0.052(3) Uani 1 1 d . . .
C8'C C 0.053(2) 0.1453(11) 1.0617(9) 0.064(5) Uani 1 1 d . . .
H8'7 H 0.1694 0.1611 1.0328 0.096 Uiso 1 1 calc R . .
H8'8 H 0.0066 0.0879 1.0504 0.096 Uiso 1 1 calc R . .
H8'9 H 0.0719 0.1272 1.1203 0.096 Uiso 1 1 calc R . .
C8AC C 0.0139(16) 0.3968(11) 0.9855(9) 0.039(4) Uani 1 1 d . . .
N9C N 0.0188(15) 0.3909(8) 0.9082(7) 0.035(3) Uani 1 1 d . . .
C9AC C 0.0509(18) 0.4748(12) 0.8529(8) 0.034(3) Uani 1 1 d . . .
C9C C -0.275(3) 0.1767(14) 1.3112(10) 0.081(6) Uani 1 1 d . . .
H9C H -0.1992 0.1102 1.3218 0.097 Uiso 1 1 calc R . .
O9C O -0.3035(17) 0.1929(8) 1.3883(6) 0.074(3) Uani 1 1 d . . .
H9C1 H -0.3300 0.1386 1.4238 0.110 Uiso 1 1 calc R . .
C10C C -0.463(2) 0.1656(10) 1.2761(9) 0.050(4) Uani 1 1 d . . .
Cl1C Cl -0.6011(7) 0.2823(4) 1.2560(3) 0.0850(15) Uani 1 1 d . . .
C11C C -0.543(4) 0.0810(15) 1.3400(14) 0.167(13) Uani 1 1 d . . .
H11G H -0.6517 0.0628 1.3183 0.250 Uiso 1 1 calc R . .
H11H H -0.5799 0.1025 1.3869 0.250 Uiso 1 1 calc R . .
H11I H -0.4521 0.0218 1.3569 0.250 Uiso 1 1 calc R . .
C12C C -0.429(2) 0.1397(17) 1.1996(13) 0.100(7) Uani 1 1 d . . .
H12G H -0.3009 0.1109 1.1986 0.150 Uiso 1 1 calc R . .
H12H H -0.4503 0.2015 1.1524 0.150 Uiso 1 1 calc R . .
H12I H -0.5121 0.0899 1.1979 0.150 Uiso 1 1 calc R . .
O1D O 0.6942(12) 0.4904(7) 0.2660(5) 0.035(2) Uani 1 1 d . . .
C2D C 0.7279(18) 0.5852(12) 0.2202(8) 0.040(4) Uani 1 1 d . . .
H2D H 0.7752 0.6017 0.1663 0.048 Uiso 1 1 calc R . .
C3D C 0.6888(18) 0.6532(10) 0.2571(8) 0.032(3) Uani 1 1 d . . .
H3D H 0.7018 0.7242 0.2359 0.039 Uiso 1 1 calc R . .
C3AD C 0.6226(16) 0.5972(9) 0.3364(7) 0.024(3) Uani 1 1 d . . .
C4D C 0.5620(16) 0.6135(10) 0.4077(8) 0.030(3) Uani 1 1 d . . .
O4D O 0.5445(11) 0.7025(6) 0.4206(5) 0.030(2) Uani 1 1 d . . .
C4'D C 0.5951(18) 0.7913(10) 0.3587(7) 0.036(3) Uani 1 1 d . . .
H4'X H 0.7254 0.7817 0.3449 0.053 Uiso 1 1 calc R . .
H4'Y H 0.5746 0.8497 0.3781 0.053 Uiso 1 1 calc R . .
H4'Z H 0.5202 0.8037 0.3103 0.053 Uiso 1 1 calc R . .
C4AD C 0.5134(17) 0.5272(10) 0.4728(7) 0.026(3) Uani 1 1 d . . .
C5D C 0.4491(16) 0.5402(10) 0.5473(8) 0.030(3) Uani 1 1 d . . .
H5D H 0.4389 0.6056 0.5534 0.037 Uiso 1 1 calc R . .
C6D C 0.4029(17) 0.4583(10) 0.6089(8) 0.034(4) Uani 1 1 d . . .
H6D H 0.3610 0.4673 0.6585 0.041 Uiso 1 1 calc R . .
C7D C 0.4137(16) 0.3601(9) 0.6033(8) 0.027(3) Uani 1 1 d . . .
O7D O 0.3642(12) 0.2758(6) 0.6643(6) 0.045(3) Uani 1 1 d . . .
C7'D C 0.2660(18) 0.2911(9) 0.7325(7) 0.036(3) Uani 1 1 d . . .
H7'7 H 0.1520 0.3363 0.7135 0.043 Uiso 1 1 calc R . .
H7'8 H 0.3426 0.3248 0.7595 0.043 Uiso 1 1 calc R . .
C8D C 0.4763(17) 0.3466(10) 0.5310(9) 0.032(4) Uani 1 1 d . . .
O8D O 0.4851(12) 0.2542(7) 0.5228(5) 0.040(2) Uani 1 1 d . . .
C8'D C 0.615(2) 0.1795(10) 0.5687(8) 0.046(4) Uani 1 1 d . . .
H8'X H 0.7384 0.1960 0.5480 0.069 Uiso 1 1 calc R . .
H8'Y H 0.5921 0.1134 0.5649 0.069 Uiso 1 1 calc R . .
H8'Z H 0.6051 0.1766 0.6257 0.069 Uiso 1 1 calc R . .
C8AD C 0.5319(15) 0.4303(9) 0.4658(7) 0.024(3) Uani 1 1 d . . .
N9D N 0.5927(13) 0.4141(8) 0.3945(6) 0.031(3) Uani 1 1 d . . .
C9AD C 0.6320(16) 0.4964(10) 0.3382(8) 0.026(3) Uani 1 1 d . . .
C9D C 0.2188(19) 0.1939(11) 0.7909(9) 0.048(4) Uani 1 1 d . . .
H9D H 0.3289 0.1438 0.7954 0.057 Uiso 1 1 calc R . .
O9D O 0.1890(13) 0.2049(6) 0.8698(5) 0.042(2) Uani 1 1 d . . .
H9D1 H 0.1306 0.1572 0.8995 0.062 Uiso 1 1 calc R . .
C10D C 0.0548(19) 0.1476(10) 0.7687(9) 0.049(4) Uani 1 1 d . . .
Cl1D Cl -0.1476(5) 0.2361(3) 0.7576(2) 0.0595(12) Uani 1 1 d . . .
C11D C 0.021(2) 0.0483(11) 0.8376(9) 0.073(6) Uani 1 1 d . . .
H11J H 0.1387 0.0088 0.8561 0.110 Uiso 1 1 calc R . .
H11K H -0.0561 0.0083 0.8174 0.110 Uiso 1 1 calc R . .
H11L H -0.0422 0.0646 0.8830 0.110 Uiso 1 1 calc R . .
C12D C 0.0968(17) 0.1307(9) 0.6855(7) 0.031(3) Uani 1 1 d . . .
H12J H 0.0912 0.1967 0.6419 0.046 Uiso 1 1 calc R . .
H12K H 0.0056 0.0894 0.6755 0.046 Uiso 1 1 calc R . .
H12L H 0.2201 0.0954 0.6867 0.046 Uiso 1 1 calc R . .

loop_
_atom_site_aniso_label
_atom_site_aniso_U_11
_atom_site_aniso_U_22
_atom_site_aniso_U_33
_atom_site_aniso_U_23
_atom_site_aniso_U_13
_atom_site_aniso_U_12
O1A 0.024(5) 0.053(7) 0.027(5) -0.019(5) 0.003(4) -0.003(4)
C2A 0.032(8) 0.021(9) 0.038(8) -0.004(8) -0.018(6) 0.005(6)
C3A 0.033(9) 0.026(8) 0.049(9) 0.013(8) -0.023(7) -0.004(6)
C3AA 0.007(7) 0.031(8) 0.049(10) -0.018(7) -0.010(6) 0.002(6)
C4A 0.018(8) 0.031(9) 0.026(8) -0.019(8) -0.003(6) -0.002(6)
O4A 0.047(6) 0.033(6) 0.039(5) -0.022(5) 0.001(4) -0.001(4)
C4'A 0.050(10) 0.041(10) 0.044(9) -0.005(8) -0.001(7) -0.001(7)
C4AA 0.006(7) 0.033(9) 0.014(7) -0.005(7) 0.003(5) 0.002(5)
C5A 0.010(8) 0.040(9) 0.022(8) 0.001(7) 0.001(6) -0.008(6)
C6A 0.030(9) 0.093(14) 0.033(9) -0.042(10) -0.011(7) 0.015(8)
C7A 0.035(9) 0.052(11) 0.030(9) -0.008(9) -0.009(7) 0.003(7)
O7A 0.076(8) 0.070(8) 0.041(6) -0.003(6) 0.013(6) -0.025(6)
C7'A 0.064(13) 0.096(13) 0.039(10) -0.005(9) 0.025(9) -0.028(10)
C8A 0.025(8) 0.047(10) 0.031(9) -0.014(8) -0.008(7) -0.001(7)
O8A 0.053(7) 0.037(6) 0.059(6) -0.020(5) -0.014(5) -0.009(5)
C8'A 0.078(13) 0.035(9) 0.044(9) 0.016(8) -0.011(9) 0.018(8)
C8AA 0.017(7) 0.049(10) 0.010(7) -0.011(7) -0.011(6) 0.002(6)
N9A 0.028(7) 0.029(7) 0.019(6) 0.006(6) -0.010(5) -0.003(5)
C9AA 0.016(8) 0.069(13) 0.015(8) -0.022(9) -0.009(6) 0.006(7)
C9A 0.048(12) 0.108(15) 0.065(12) -0.027(10) 0.003(9) 0.006(10)
O9A 0.047(7) 0.093(9) 0.049(6) -0.046(6) -0.014(5) 0.010(5)
C10A 0.054(12) 0.075(12) 0.055(10) -0.011(9) -0.011(8) -0.041(10)
Cl1A 0.165(6) 0.114(5) 0.085(4) -0.043(3) -0.018(4) -0.059(4)
C11A 0.057(11) 0.046(10) 0.088(12) -0.032(9) 0.019(9) -0.017(8)
C12A 0.006(9) 0.034(8) 0.120(14) -0.014(9) -0.008(8) 0.012(6)
O1B 0.057(7) 0.070(8) 0.037(6) -0.035(6) -0.017(5) 0.013(6)
C2B 0.062(11) 0.021(9) 0.068(11) -0.011(9) -0.013(8) -0.003(7)
C3B 0.028(9) 0.039(9) 0.054(10) 0.004(9) -0.008(7) 0.000(7)
C3AB 0.004(7) 0.047(9) 0.052(11) -0.039(9) -0.010(6) 0.002(6)
C4B 0.015(8) 0.040(10) 0.066(11) -0.039(10) -0.016(7) 0.018(6)
O4B 0.041(7) 0.057(7) 0.054(6) -0.030(6) 0.007(5) -0.011(5)
C4'B 0.052(11) 0.049(11) 0.061(10) -0.019(9) -0.012(8) -0.014(8)
C4AB 0.018(8) 0.042(10) 0.038(9) -0.012(8) -0.005(6) -0.003(6)
C5B 0.025(9) 0.061(11) 0.054(10) -0.041(9) 0.000(7) 0.002(7)
C6B 0.035(10) 0.072(12) 0.038(9) -0.017(10) 0.009(7) -0.009(8)
C7B 0.036(9) 0.038(10) 0.068(12) -0.027(10) 0.018(8) -0.007(7)
O7B 0.086(9) 0.073(9) 0.078(9) -0.022(7) 0.022(7) -0.003(7)
C7'B 0.041(11) 0.105(14) 0.043(10) -0.019(9) 0.008(8) 0.002(9)
C8B 0.021(9) 0.083(14) 0.058(11) -0.061(11) -0.005(7) 0.001(8)
O8B 0.044(7) 0.056(7) 0.076(7) -0.044(6) -0.004(5) 0.003(5)
C8'B 0.061(11) 0.043(9) 0.056(9) -0.019(8) 0.001(8) 0.014(8)
C8AB 0.020(8) 0.018(8) 0.037(9) -0.005(7) -0.007(6) 0.000(6)
N9B 0.033(7) 0.061(9) 0.032(7) -0.030(7) -0.019(5) 0.020(6)
C9AB 0.020(9) 0.061(12) 0.026(9) -0.024(9) -0.012(6) 0.008(7)
C9B 0.046(10) 0.049(9) 0.058(11) -0.030(8) 0.015(7) -0.006(7)
O9B 0.044(7) 0.052(7) 0.056(7) -0.025(5) 0.003(5) 0.001(5)
C10B 0.041(10) 0.043(9) 0.062(10) -0.016(8) -0.014(8) -0.002(7)
Cl1B 0.259(10) 0.103(5) 0.109(4) -0.027(4) -0.082(5) -0.043(5)
C12B 0.030(10) 0.082(13) 0.140(17) -0.059(12) -0.009(10) -0.010(9)
O1C 0.053(6) 0.035(6) 0.028(6) -0.009(5) -0.009(4) 0.012(5)
C2C 0.040(10) 0.055(11) 0.023(7) -0.001(9) -0.009(6) 0.006(7)
C3C 0.038(10) 0.039(9) 0.067(12) -0.027(10) -0.004(8) -0.006(7)
C3AC 0.019(9) 0.050(10) 0.054(12) -0.026(9) -0.003(7) 0.001(7)
C4C 0.013(8) 0.062(12) 0.050(11) -0.026(11) -0.008(7) -0.003(7)
O4C 0.042(7) 0.062(7) 0.067(7) -0.051(6) -0.003(5) -0.012(5)
C4'C 0.071(12) 0.043(10) 0.080(12) -0.030(10) 0.001(9) -0.018(8)
C4AC 0.017(8) 0.054(10) 0.048(10) -0.044(9) -0.017(7) 0.008(7)
C5C 0.021(9) 0.065(11) 0.062(11) -0.052(10) -0.024(7) 0.011(7)
C6C 0.025(9) 0.070(12) 0.046(10) -0.043(10) 0.006(7) -0.001(8)
C7C 0.031(9) 0.067(12) 0.038(10) -0.025(9) -0.007(7) 0.011(8)
O7C 0.067(8) 0.077(8) 0.049(7) -0.024(7) 0.006(6) -0.017(6)
C7'C 0.041(11) 0.17(2) 0.037(10) -0.044(11) 0.003(8) -0.038(12)
C8C 0.025(8) 0.028(8) 0.038(9) -0.015(8) -0.009(6) 0.005(6)
O8C 0.057(7) 0.044(7) 0.058(6) -0.024(5) -0.021(5) 0.010(5)
C8'C 0.090(14) 0.035(9) 0.048(10) 0.009(7) 0.009(9) -0.005(9)
C8AC 0.007(8) 0.057(11) 0.057(11) -0.027(10) -0.017(7) 0.010(7)
N9C 0.043(8) 0.037(8) 0.035(8) -0.026(7) -0.020(6) 0.008(6)
C9AC 0.029(9) 0.053(11) 0.030(10) -0.027(9) -0.022(6) 0.009(7)
C9C 0.096(16) 0.081(13) 0.056(11) -0.014(10) 0.030(11) -0.007(11)
O9C 0.085(9) 0.082(9) 0.052(7) -0.029(6) -0.001(6) 0.018(7)
C10C 0.060(12) 0.030(9) 0.073(11) -0.033(8) 0.010(9) -0.009(7)
Cl1C 0.057(3) 0.093(4) 0.098(4) -0.025(3) -0.002(2) 0.008(2)
C11C 0.29(4) 0.071(15) 0.14(2) -0.001(14) 0.05(2) -0.13(2)
C12C 0.057(12) 0.153(19) 0.148(18) -0.117(17) -0.006(12) -0.042(12)
O1D 0.038(6) 0.056(7) 0.017(5) -0.019(5) -0.006(4) 0.000(5)
C2D 0.034(9) 0.069(12) 0.016(7) -0.011(9) 0.009(6) -0.011(8)
C3D 0.035(9) 0.031(8) 0.032(9) -0.008(8) 0.009(7) -0.018(6)
C3AD 0.024(8) 0.022(8) 0.032(9) -0.016(7) -0.005(6) -0.002(6)
C4D 0.016(8) 0.044(10) 0.045(9) -0.036(9) -0.005(6) -0.003(6)
O4D 0.041(6) 0.021(5) 0.026(5) -0.005(5) -0.001(4) -0.007(4)
C4'D 0.038(9) 0.039(9) 0.036(8) -0.018(7) -0.007(7) -0.011(7)
C4AD 0.029(9) 0.027(9) 0.028(8) -0.016(7) -0.015(6) 0.001(6)
C5D 0.018(8) 0.040(9) 0.042(9) -0.024(8) -0.003(6) -0.003(6)
C6D 0.023(9) 0.046(10) 0.037(9) -0.019(8) 0.015(7) -0.005(7)
C7D 0.018(8) 0.021(9) 0.046(9) -0.017(8) -0.008(6) -0.001(6)
O7D 0.050(7) 0.029(6) 0.049(6) -0.004(5) -0.007(5) -0.002(5)
C7'D 0.035(9) 0.033(9) 0.034(8) -0.006(7) 0.012(7) 0.001(6)
C8D 0.024(8) 0.030(10) 0.054(10) -0.028(9) -0.018(7) -0.001(6)
O8D 0.051(7) 0.029(6) 0.043(5) -0.016(5) -0.016(5) 0.007(5)
C8'D 0.054(10) 0.032(8) 0.047(9) -0.007(7) -0.002(8) 0.000(8)
C8AD 0.015(8) 0.021(8) 0.034(8) -0.006(7) -0.012(6) -0.001(6)
N9D 0.024(7) 0.053(9) 0.030(7) -0.035(7) -0.005(5) 0.007(5)
C9AD 0.018(8) 0.029(9) 0.023(8) 0.001(8) -0.011(6) 0.006(6)
C9D 0.031(9) 0.064(11) 0.052(10) -0.028(9) -0.008(7) 0.010(8)
O9D 0.045(6) 0.044(6) 0.033(5) -0.009(5) 0.008(4) -0.009(5)
C10D 0.038(10) 0.048(9) 0.064(10) -0.027(8) -0.015(7) 0.014(7)
Cl1D 0.036(2) 0.073(3) 0.070(3) -0.028(2) -0.0005(19) 0.0063(19)
C11D 0.062(11) 0.059(11) 0.058(10) 0.029(9) 0.032(9) 0.001(8)
C12D 0.032(8) 0.036(8) 0.039(7) -0.030(6) -0.008(6) -0.009(6)

loop_
_atom_type_symbol
_atom_type_description
_atom_type_scat_dispersion_real
_atom_type_scat_dispersion_imag
_atom_type_scat_source
C C 0.0033 0.0016 'International Tables Vol C Tables 4.2.6.8 and 6.1.1.4'
H H 0.0000 0.0000 'International Tables Vol C Tables 4.2.6.8 and 6.1.1.4'
N N 0.0061 0.0033 'International Tables Vol C Tables 4.2.6.8 and 6.1.1.4'
O O 0.0106 0.0060 'International Tables Vol C Tables 4.2.6.8 and 6.1.1.4'
Cl Cl 0.1484 0.1585 'International Tables Vol C Tables 4.2.6.8 and 6.1.1.4'

loop_
_geom_angle_atom_site_label_1
_geom_angle_atom_site_label_2
_geom_angle_atom_site_label_3
_geom_angle
_geom_angle_site_symmetry_1
_geom_angle_site_symmetry_3
_geom_angle_publ_flag
C2A O1A C9AA 107.0(10) . . ?
C3A C2A O1A 112.6(12) . . ?
C2A C3A C3AA 106.9(11) . . ?
C4A C3AA C9AA 114.9(11) . . ?
C4A C3AA C3A 141.2(13) . . ?
C9AA C3AA C3A 103.9(11) . . ?
O4A C4A C3AA 125.7(11) . . ?
O4A C4A C4AA 116.2(10) . . ?
C3AA C4A C4AA 118.0(11) . . ?
C4A O4A C4'A 119.5(10) . . ?
C5A C4AA C4A 122.5(11) . . ?
C5A C4AA C8AA 117.1(11) . . ?
C4A C4AA C8AA 120.4(10) . . ?
C6A C5A C4AA 123.0(12) . . ?
C5A C6A C7A 120.8(12) . . ?
O7A C7A C8A 115.4(13) . . ?
O7A C7A C6A 126.4(13) . . ?
C8A C7A C6A 118.2(13) . . ?
C7A O7A C7'A 122.6(12) . . ?
O7A C7'A C9A 113.1(14) . . ?
C7A C8A O8A 122.2(12) . . ?
C7A C8A C8AA 120.9(13) . . ?
O8A C8A C8AA 116.7(11) . . ?
C8A O8A C8'A 118.2(11) . . ?
N9A C8AA C8A 116.4(11) . . ?
N9A C8AA C4AA 123.6(11) . . ?
C8A C8AA C4AA 119.9(11) . . ?
C9AA N9A C8AA 110.8(10) . . ?
N9A C9AA O1A 118.3(12) . . ?
N9A C9AA C3AA 132.1(11) . . ?
O1A C9AA C3AA 109.5(12) . . ?
O9A C9A C7'A 103.9(13) . . ?
O9A C9A C10A 108.0(13) . . ?
C7'A C9A C10A 118.7(16) . . ?
C12A C10A C9A 110.4(14) . . ?
C12A C10A C11A 113.6(13) . . ?
C9A C10A C11A 112.5(13) . . ?
C12A C10A Cl1A 101.9(12) . . ?
C9A C10A Cl1A 108.1(10) . . ?
C11A C10A Cl1A 109.6(11) . . ?
C2B O1B C9AB 105.3(11) . . ?
C3B C2B O1B 110.9(14) . . ?
C2B C3B C3AB 109.7(13) . . ?
C9AB C3AB C3B 105.2(12) . . ?
C9AB C3AB C4B 112.9(13) . . ?
C3B C3AB C4B 141.9(13) . . ?
O4B C4B C4AB 116.9(12) . . ?
O4B C4B C3AB 124.4(13) . . ?
C4AB C4B C3AB 118.7(12) . . ?
C4B O4B C4'B 120.1(11) . . ?
C8AB C4AB C5B 119.5(13) . . ?
C8AB C4AB C4B 120.0(12) . . ?
C5B C4AB C4B 120.3(13) . . ?
C6B C5B C4AB 120.5(13) . . ?
C7B C6B C5B 119.5(13) . . ?
C6B C7B O7B 124.1(14) . . ?
C6B C7B C8B 119.6(14) . . ?
O7B C7B C8B 116.3(13) . . ?
C7B O7B C7'B 120.5(13) . . ?
O7B C7'B C9B 116.0(13) . . ?
C8AB C8B O8B 121.7(12) . . ?
C8AB C8B C7B 120.8(13) . . ?
O8B C8B C7B 117.5(15) . . ?
C8B O8B C8'B 115.4(11) . . ?
C8B C8AB C4AB 120.0(12) . . ?
C8B C8AB N9B 116.9(12) . . ?
C4AB C8AB N9B 123.0(12) . . ?
C9AB N9B C8AB 112.3(11) . . ?
N9B C9AB C3AB 132.9(12) . . ?
N9B C9AB O1B 118.1(12) . . ?
C3AB C9AB O1B 109.0(13) . . ?
O9B C9B C10B 107.0(11) . . ?
O9B C9B C7'B 102.2(12) . . ?
C10B C9B C7'B 116.6(12) . . ?
C9B C10B C12B 107.8(11) . . ?
C9B C10B C11B 112.0(11) . . ?
C12B C10B C11B 113.6(12) . . ?
C9B C10B Cl1B 108.0(10) . . ?
C12B C10B Cl1B 107.8(11) . . ?
C11B C10B Cl1B 107.5(9) . . ?
C2C O1C C9AC 107.5(10) . . ?
O1C C2C C3C 113.5(12) . . ?
C2C C3C C3AC 104.6(12) . . ?
C4C C3AC C9AC 116.2(14) . . ?
C4C C3AC C3C 137.9(14) . . ?
C9AC C3AC C3C 105.9(12) . . ?
O4C C4C C4AC 117.0(12) . . ?
O4C C4C C3AC 126.8(15) . . ?
C4AC C4C C3AC 116.2(13) . . ?
C4C O4C C4'C 117.6(11) . . ?
C4C C4AC C5C 122.0(12) . . ?
C4C C4AC C8AC 123.2(12) . . ?
C5C C4AC C8AC 114.7(14) . . ?
C6C C5C C4AC 121.8(13) . . ?
C5C C6C C7C 122.1(13) . . ?
O7C C7C C6C 124.0(13) . . ?
O7C C7C C8C 115.7(14) . . ?
C6C C7C C8C 120.2(15) . . ?
C7C O7C C7'C 115.4(12) . . ?
C9C C7'C O7C 113.8(15) . . ?
O8C C8C C7C 122.3(13) . . ?
O8C C8C C8AC 117.0(11) . . ?
C7C C8C C8AC 120.4(13) . . ?
C8C O8C C8'C 114.5(11) . . ?
N9C C8AC C8C 120.1(13) . . ?
N9C C8AC C4AC 119.2(13) . . ?
C8C C8AC C4AC 120.6(13) . . ?
C9AC N9C C8AC 113.3(11) . . ?
N9C C9AC O1C 119.6(12) . . ?
N9C C9AC C3AC 131.9(12) . . ?
O1C C9AC C3AC 108.5(13) . . ?
C7'C C9C O9C 106.8(15) . . ?
C7'C C9C C10C 118.1(15) . . ?
O9C C9C C10C 110.5(14) . . ?
C11C C10C C12C 110.5(15) . . ?
C11C C10C C9C 105.5(17) . . ?
C12C C10C C9C 109.6(13) . . ?
C11C C10C Cl1C 112.3(15) . . ?
C12C C10C Cl1C 110.5(13) . . ?
C9C C10C Cl1C 108.2(10) . . ?
C2D O1D C9AD 106.3(10) . . ?
C3D C2D O1D 113.5(11) . . ?
C2D C3D C3AD 105.3(11) . . ?
C4D C3AD C9AD 115.3(12) . . ?
C4D C3AD C3D 139.4(12) . . ?
C9AD C3AD C3D 105.3(11) . . ?
O4D C4D C3AD 126.0(12) . . ?
O4D C4D C4AD 117.2(10) . . ?
C3AD C4D C4AD 116.8(11) . . ?
C4D O4D C4'D 119.9(9) . . ?
C8AD C4AD C4D 121.4(11) . . ?
C8AD C4AD C5D 119.7(12) . . ?
C4D C4AD C5D 118.9(11) . . ?
C6D C5D C4AD 118.8(12) . . ?
C5D C6D C7D 123.1(11) . . ?
O7D C7D C8D 117.1(10) . . ?
O7D C7D C6D 124.4(11) . . ?
C8D C7D C6D 118.5(12) . . ?
C7D O7D C7'D 117.8(9) . . ?
O7D C7'D C9D 111.0(10) . . ?
O8D C8D C7D 120.2(12) . . ?
O8D C8D C8AD 119.8(12) . . ?
C7D C8D C8AD 120.0(11) . . ?
C8D O8D C8'D 117.8(10) . . ?
N9D C8AD C4AD 121.7(11) . . ?
N9D C8AD C8D 118.4(11) . . ?
C4AD C8AD C8D 119.7(11) . . ?
C9AD N9D C8AD 113.0(10) . . ?
N9D C9AD O1D 118.7(11) . . ?
N9D C9AD C3AD 131.8(12) . . ?
O1D C9AD C3AD 109.6(11) . . ?
O9D C9D C7'D 109.3(11) . . ?
O9D C9D C10D 109.9(11) . . ?
C7'D C9D C10D 116.3(12) . . ?
C9D C10D C11D 109.4(12) . . ?
C9D C10D C12D 108.5(11) . . ?
C11D C10D C12D 112.6(12) . . ?
C9D C10D Cl1D 109.1(9) . . ?
C11D C10D Cl1D 108.8(10) . . ?
C12D C10D Cl1D 108.5(9) . . ?

loop_
_geom_bond_atom_site_label_1
_geom_bond_atom_site_label_2
_geom_bond_distance
_geom_bond_site_symmetry_2
_geom_bond_publ_flag
O1A C2A 1.373(15) . ?
O1A C9AA 1.415(13) . ?
C2A C3A 1.345(18) . ?
C3A C3AA 1.507(19) . ?
C3AA C4A 1.386(17) . ?
C3AA C9AA 1.424(18) . ?
C4A O4A 1.320(14) . ?
C4A C4AA 1.388(16) . ?
O4A C4'A 1.446(15) . ?
C4AA C5A 1.364(16) . ?
C4AA C8AA 1.414(16) . ?
C5A C6A 1.351(18) . ?
C6A C7A 1.40(2) . ?
C7A O7A 1.348(16) . ?
C7A C8A 1.364(18) . ?
O7A C7'A 1.475(18) . ?
C7'A C9A 1.50(2) . ?
C8A O8A 1.400(16) . ?
C8A C8AA 1.407(18) . ?
O8A C8'A 1.403(15) . ?
C8AA N9A 1.395(15) . ?
N9A C9AA 1.293(16) . ?
C9A O9A 1.450(18) . ?
C9A C10A 1.52(2) . ?
C10A C12A 1.44(2) . ?
C10A C11A 1.63(2) . ?
C10A Cl1A 1.783(16) . ?
O1B C2B 1.388(16) . ?
O1B C9AB 1.398(15) . ?
C2B C3B 1.298(19) . ?
C3B C3AB 1.410(18) . ?
C3AB C9AB 1.389(19) . ?
C3AB C4B 1.429(18) . ?
C4B O4B 1.345(15) . ?
C4B C4AB 1.407(19) . ?
O4B C4'B 1.448(16) . ?
C4AB C8AB 1.386(17) . ?
C4AB C5B 1.403(18) . ?
C5B C6B 1.393(19) . ?
C6B C7B 1.384(19) . ?
C7B O7B 1.395(18) . ?
C7B C8B 1.407(19) . ?
O7B C7'B 1.402(17) . ?
C7'B C9B 1.548(19) . ?
C8B C8AB 1.371(19) . ?
C8B O8B 1.372(17) . ?
O8B C8'B 1.432(16) . ?
C8AB N9B 1.397(16) . ?
N9B C9AB 1.299(17) . ?
C9B O9B 1.408(16) . ?
C9B C10B 1.54(2) . ?
C10B C12B 1.56(2) . ?
C10B C11B 1.652(17) . ?
C10B Cl1B 1.819(15) . ?
O1C C2C 1.321(16) . ?
O1C C9AC 1.364(14) . ?
C2C C3C 1.351(18) . ?
C3C C3AC 1.44(2) . ?
C3AC C4C 1.378(19) . ?
C3AC C9AC 1.404(19) . ?
C4C O4C 1.353(16) . ?
C4C C4AC 1.363(19) . ?
O4C C4'C 1.427(17) . ?
C4AC C5C 1.458(18) . ?
C4AC C8AC 1.464(19) . ?
C5C C6C 1.35(2) . ?
C6C C7C 1.38(2) . ?
C7C O7C 1.358(18) . ?
C7C C8C 1.384(18) . ?
O7C C7'C 1.466(17) . ?
C7'C C9C 1.42(2) . ?
C8C O8C 1.359(15) . ?
C8C C8AC 1.403(19) . ?
O8C C8'C 1.388(17) . ?
C8AC N9C 1.376(17) . ?
N9C C9AC 1.284(16) . ?
C9C O9C 1.439(19) . ?
C9C C10C 1.56(2) . ?
C10C C11C 1.48(2) . ?
C10C C12C 1.50(2) . ?
C10C Cl1C 1.770(14) . ?
O1D C2D 1.343(16) . ?
O1D C9AD 1.347(14) . ?
C2D C3D 1.319(18) . ?
C3D C3AD 1.435(17) . ?
C3AD C4D 1.386(17) . ?
C3AD C9AD 1.395(17) . ?
C4D O4D 1.329(14) . ?
C4D C4AD 1.419(17) . ?
O4D C4'D 1.419(14) . ?
C4AD C8AD 1.393(16) . ?
C4AD C5D 1.426(17) . ?
C5D C6D 1.346(17) . ?
C6D C7D 1.402(16) . ?
C7D O7D 1.369(15) . ?
C7D C8D 1.389(17) . ?
O7D C7'D 1.430(14) . ?
C7'D C9D 1.466(18) . ?
C8D O8D 1.342(15) . ?
C8D C8AD 1.415(17) . ?
O8D C8'D 1.391(15) . ?
C8AD N9D 1.386(15) . ?
N9D C9AD 1.290(15) . ?
C9D O9D 1.440(15) . ?
C9D C10D 1.54(2) . ?
C10D C11D 1.540(19) . ?
C10D C12D 1.561(18) . ?
C10D Cl1D 1.803(14) . ?

loop_
_geom_torsion_atom_site_label_1
_geom_torsion_atom_site_label_2
_geom_torsion_atom_site_label_3
_geom_torsion_atom_site_label_4
_geom_torsion
_geom_torsion_site_symmetry_1
_geom_torsion_site_symmetry_2
_geom_torsion_site_symmetry_3
_geom_torsion_site_symmetry_4
_geom_torsion_publ_flag
C9AA O1A C2A C3A -1.4(13) . . . . ?
O1A C2A C3A C3AA 0.0(14) . . . . ?
C2A C3A C3AA C4A 179.1(15) . . . . ?
C2A C3A C3AA C9AA 1.4(13) . . . . ?
C9AA C3AA C4A O4A -179.2(11) . . . . ?
C3A C3AA C4A O4A 3(2) . . . . ?
C9AA C3AA C4A C4AA -3.2(16) . . . . ?
C3A C3AA C4A C4AA 179.2(14) . . . . ?
C3AA C4A O4A C4'A -8.9(17) . . . . ?
C4AA C4A O4A C4'A 175.0(10) . . . . ?
O4A C4A C4AA C5A -2.4(16) . . . . ?
C3AA C4A C4AA C5A -178.8(11) . . . . ?
O4A C4A C4AA C8AA -179.8(10) . . . . ?
C3AA C4A C4AA C8AA 3.8(16) . . . . ?
C4A C4AA C5A C6A -179.5(12) . . . . ?
C8AA C4AA C5A C6A -2.0(17) . . . . ?
C4AA C5A C6A C7A 3(2) . . . . ?
C5A C6A C7A O7A 173.8(12) . . . . ?
C5A C6A C7A C8A -3(2) . . . . ?
C8A C7A O7A C7'A -154.2(13) . . . . ?
C6A C7A O7A C7'A 29(2) . . . . ?
C7A O7A C7'A C9A -96.5(17) . . . . ?
O7A C7A C8A O8A -0.3(18) . . . . ?
C6A C7A C8A O8A 176.8(11) . . . . ?
O7A C7A C8A C8AA -174.8(11) . . . . ?
C6A C7A C8A C8AA 2.4(19) . . . . ?
C7A C8A O8A C8'A 59.5(17) . . . . ?
C8AA C8A O8A C8'A -125.8(13) . . . . ?
C7A C8A C8AA N9A -178.7(11) . . . . ?
O8A C8A C8AA N9A 6.6(15) . . . . ?
C7A C8A C8AA C4AA -1.6(18) . . . . ?
O8A C8A C8AA C4AA -176.3(10) . . . . ?
C5A C4AA C8AA N9A 178.2(10) . . . . ?
C4A C4AA C8AA N9A -4.3(17) . . . . ?
C5A C4AA C8AA C8A 1.3(16) . . . . ?
C4A C4AA C8AA C8A 178.8(10) . . . . ?
C8A C8AA N9A C9AA -179.1(11) . . . . ?
C4AA C8AA N9A C9AA 4.0(15) . . . . ?
C8AA N9A C9AA O1A -179.2(10) . . . . ?
C8AA N9A C9AA C3AA -4.0(18) . . . . ?
C2A O1A C9AA N9A 178.6(10) . . . . ?
C2A O1A C9AA C3AA 2.3(12) . . . . ?
C4A C3AA C9AA N9A 4(2) . . . . ?
C3A C3AA C9AA N9A -177.8(12) . . . . ?
C4A C3AA C9AA O1A 179.4(9) . . . . ?
C3A C3AA C9AA O1A -2.3(12) . . . . ?
O7A C7'A C9A O9A 163.2(13) . . . . ?
O7A C7'A C9A C10A -77.0(19) . . . . ?
O9A C9A C10A C12A -73.3(16) . . . . ?
C7'A C9A C10A C12A 169.0(15) . . . . ?
O9A C9A C10A C11A 54.9(17) . . . . ?
C7'A C9A C10A C11A -62.8(18) . . . . ?
O9A C9A C10A Cl1A 176.1(11) . . . . ?
C7'A C9A C10A Cl1A 58.4(18) . . . . ?
C9AB O1B C2B C3B 0.4(15) . . . . ?
O1B C2B C3B C3AB -0.3(17) . . . . ?
C2B C3B C3AB C9AB 0.0(15) . . . . ?
C2B C3B C3AB C4B -176.4(15) . . . . ?
C9AB C3AB C4B O4B -178.6(11) . . . . ?
C3B C3AB C4B O4B -2(2) . . . . ?
C9AB C3AB C4B C4AB 3.8(16) . . . . ?
C3B C3AB C4B C4AB -179.9(15) . . . . ?
C4AB C4B O4B C4'B 170.5(11) . . . . ?
C3AB C4B O4B C4'B -7.1(17) . . . . ?
O4B C4B C4AB C8AB 179.0(10) . . . . ?
C3AB C4B C4AB C8AB -3.2(17) . . . . ?
O4B C4B C4AB C5B 2.5(17) . . . . ?
C3AB C4B C4AB C5B -179.7(11) . . . . ?
C8AB C4AB C5B C6B 2.6(18) . . . . ?
C4B C4AB C5B C6B 179.1(12) . . . . ?
C4AB C5B C6B C7B -1(2) . . . . ?
C5B C6B C7B O7B -178.4(13) . . . . ?
C5B C6B C7B C8B 0(2) . . . . ?
C6B C7B O7B C7'B -9(2) . . . . ?
C8B C7B O7B C7'B 172.2(13) . . . . ?
C7B O7B C7'B C9B -73.7(19) . . . . ?
C6B C7B C8B C8AB -1(2) . . . . ?
O7B C7B C8B C8AB 178.4(12) . . . . ?
C6B C7B C8B O8B 177.3(12) . . . . ?
O7B C7B C8B O8B -3.7(19) . . . . ?
C8AB C8B O8B C8'B -109.3(15) . . . . ?
C7B C8B O8B C8'B 72.8(16) . . . . ?
O8B C8B C8AB C4AB -176.1(11) . . . . ?
C7B C8B C8AB C4AB 1.7(19) . . . . ?
O8B C8B C8AB N9B 2.7(18) . . . . ?
C7B C8B C8AB N9B -179.5(11) . . . . ?
C5B C4AB C8AB C8B -2.7(18) . . . . ?
C4B C4AB C8AB C8B -179.2(12) . . . . ?
C5B C4AB C8AB N9B 178.6(11) . . . . ?
C4B C4AB C8AB N9B 2.1(18) . . . . ?
C8B C8AB N9B C9AB 179.6(12) . . . . ?
C4AB C8AB N9B C9AB -1.7(16) . . . . ?
C8AB N9B C9AB C3AB 3.0(19) . . . . ?
C8AB N9B C9AB O1B -179.1(10) . . . . ?
C3B C3AB C9AB N9B 178.2(13) . . . . ?
C4B C3AB C9AB N9B -4(2) . . . . ?
C3B C3AB C9AB O1B 0.2(13) . . . . ?
C4B C3AB C9AB O1B 177.8(9) . . . . ?
C2B O1B C9AB N9B -178.7(11) . . . . ?
C2B O1B C9AB C3AB -0.4(13) . . . . ?
O7B C7'B C9B O9B 172.7(13) . . . . ?
O7B C7'B C9B C10B -70.9(18) . . . . ?
O9B C9B C10B C12B -61.0(15) . . . . ?
C7'B C9B C10B C12B -174.7(14) . . . . ?
O9B C9B C10B C11B 64.6(13) . . . . ?
C7'B C9B C10B C11B -49.1(16) . . . . ?
O9B C9B C10B Cl1B -177.2(9) . . . . ?
C7'B C9B C10B Cl1B 69.1(14) . . . . ?
C9AC O1C C2C C3C 0.9(15) . . . . ?
O1C C2C C3C C3AC -1.9(16) . . . . ?
C2C C3C C3AC C4C -179.4(15) . . . . ?
C2C C3C C3AC C9AC 2.1(14) . . . . ?
C9AC C3AC C4C O4C -179.9(12) . . . . ?
C3C C3AC C4C O4C 2(3) . . . . ?
C9AC C3AC C4C C4AC -1.0(17) . . . . ?
C3C C3AC C4C C4AC -179.4(15) . . . . ?
C4AC C4C O4C C4'C -170.5(12) . . . . ?
C3AC C4C O4C C4'C 8.4(19) . . . . ?
O4C C4C C4AC C5C 0.8(18) . . . . ?
C3AC C4C C4AC C5C -178.2(11) . . . . ?
O4C C4C C4AC C8AC 179.5(11) . . . . ?
C3AC C4C C4AC C8AC 0.5(18) . . . . ?
C4C C4AC C5C C6C 179.7(12) . . . . ?
C8AC C4AC C5C C6C 0.9(18) . . . . ?
C4AC C5C C6C C7C -4(2) . . . . ?
C5C C6C C7C O7C -172.6(13) . . . . ?
C5C C6C C7C C8C 3(2) . . . . ?
C6C C7C O7C C7'C 18.9(19) . . . . ?
C8C C7C O7C C7'C -157.4(12) . . . . ?
C7C O7C C7'C C9C 160.4(15) . . . . ?
O7C C7C C8C O8C 0.7(19) . . . . ?
C6C C7C C8C O8C -175.7(12) . . . . ?
O7C C7C C8C C8AC 175.8(12) . . . . ?
C6C C7C C8C C8AC -1(2) . . . . ?
C7C C8C O8C C8'C -72.8(16) . . . . ?
C8AC C8C O8C C8'C 111.9(13) . . . . ?
O8C C8C C8AC N9C -3.8(17) . . . . ?
C7C C8C C8AC N9C -179.2(11) . . . . ?
O8C C8C C8AC C4AC 173.3(10) . . . . ?
C7C C8C C8AC C4AC -2.1(18) . . . . ?
C4C C4AC C8AC N9C 0.2(18) . . . . ?
C5C C4AC C8AC N9C 179.1(11) . . . . ?
C4C C4AC C8AC C8C -176.9(12) . . . . ?
C5C C4AC C8AC C8C 1.9(16) . . . . ?
C8C C8AC N9C C9AC 176.8(11) . . . . ?
C4AC C8AC N9C C9AC -0.4(16) . . . . ?
C8AC N9C C9AC O1C -178.6(10) . . . . ?
C8AC N9C C9AC C3AC 0(2) . . . . ?
C2C O1C C9AC N9C 179.2(11) . . . . ?
C2C O1C C9AC C3AC 0.5(14) . . . . ?
C4C C3AC C9AC N9C 1(2) . . . . ?
C3C C3AC C9AC N9C 179.9(13) . . . . ?
C4C C3AC C9AC O1C 179.5(10) . . . . ?
C3C C3AC C9AC O1C -1.6(14) . . . . ?
O7C C7'C C9C O9C 167.2(13) . . . . ?
O7C C7'C C9C C10C -68(2) . . . . ?
C7'C C9C C10C C11C -179.5(18) . . . . ?
O9C C9C C10C C11C -56.0(18) . . . . ?
C7'C C9C C10C C12C 61(2) . . . . ?
O9C C9C C10C C12C -175.1(14) . . . . ?
C7'C C9C C10C Cl1C -59.2(17) . . . . ?
O9C C9C C10C Cl1C 64.3(14) . . . . ?
C9AD O1D C2D C3D -1.1(15) . . . . ?
O1D C2D C3D C3AD 0.2(15) . . . . ?
C2D C3D C3AD C4D 177.9(15) . . . . ?
C2D C3D C3AD C9AD 0.7(14) . . . . ?
C9AD C3AD C4D O4D 179.0(11) . . . . ?
C3D C3AD C4D O4D 2(2) . . . . ?
C9AD C3AD C4D C4AD -1.4(16) . . . . ?
C3D C3AD C4D C4AD -178.4(14) . . . . ?
C3AD C4D O4D C4'D -1.8(17) . . . . ?
C4AD C4D O4D C4'D 178.5(10) . . . . ?
O4D C4D C4AD C8AD -178.2(10) . . . . ?
C3AD C4D C4AD C8AD 2.1(17) . . . . ?
O4D C4D C4AD C5D 0.1(17) . . . . ?
C3AD C4D C4AD C5D -179.6(10) . . . . ?
C8AD C4AD C5D C6D -1.7(17) . . . . ?
C4D C4AD C5D C6D 179.9(11) . . . . ?
C4AD C5D C6D C7D -0.5(18) . . . . ?
C5D C6D C7D O7D -178.6(11) . . . . ?
C5D C6D C7D C8D 0.5(18) . . . . ?
C8D C7D O7D C7'D -167.8(11) . . . . ?
C6D C7D O7D C7'D 11.3(17) . . . . ?
C7D O7D C7'D C9D 178.3(11) . . . . ?
O7D C7D C8D O8D 0.5(16) . . . . ?
C6D C7D C8D O8D -178.7(11) . . . . ?
O7D C7D C8D C8AD -179.2(11) . . . . ?
C6D C7D C8D C8AD 1.6(17) . . . . ?
C7D C8D O8D C8'D -68.4(15) . . . . ?
C8AD C8D O8D C8'D 111.2(13) . . . . ?
C4D C4AD C8AD N9D -2.1(18) . . . . ?
C5D C4AD C8AD N9D 179.6(10) . . . . ?
C4D C4AD C8AD C8D -177.9(11) . . . . ?
C5D C4AD C8AD C8D 3.8(17) . . . . ?
O8D C8D C8AD N9D 0.7(16) . . . . ?
C7D C8D C8AD N9D -179.7(10) . . . . ?
O8D C8D C8AD C4AD 176.6(11) . . . . ?
C7D C8D C8AD C4AD -3.8(17) . . . . ?
C4AD C8AD N9D C9AD 1.3(15) . . . . ?
C8D C8AD N9D C9AD 177.1(10) . . . . ?
C8AD N9D C9AD O1D 179.5(9) . . . . ?
C8AD N9D C9AD C3AD -0.7(18) . . . . ?
C2D O1D C9AD N9D -178.6(11) . . . . ?
C2D O1D C9AD C3AD 1.5(13) . . . . ?
C4D C3AD C9AD N9D 0.8(19) . . . . ?
C3D C3AD C9AD N9D 178.8(12) . . . . ?
C4D C3AD C9AD O1D -179.4(10) . . . . ?
C3D C3AD C9AD O1D -1.4(13) . . . . ?
O7D C7'D C9D O9D 157.4(10) . . . . ?
O7D C7'D C9D C10D -77.6(14) . . . . ?
O9D C9D C10D C11D -53.5(14) . . . . ?
C7'D C9D C10D C11D -178.2(12) . . . . ?
O9D C9D C10D C12D -176.6(10) . . . . ?
C7'D C9D C10D C12D 58.6(14) . . . . ?
O9D C9D C10D Cl1D 65.4(13) . . . . ?
C7'D C9D C10D Cl1D -59.3(14) . . . . ?
